data_4026439
loop_
_publ_author_name
'Eduardo C. Escudero-Ad\'an'
'Marta Mart\'inez Belmonte'
'Eddy Martin'
'Giovanni Salassa'
'Jordi Benet-Buchholz'
'Arjan W. Kleij'

_publ_section_title
;
 A Short Desymmetrization Protocol for the Coordination Environment in
 Bis-salphen Scaffolds
;
_journal_name_full 'Journal of Organic Chemistry'
_journal_page_first 5404
_journal_page_last 5412
_journal_paper_doi 10.1021/jo2008065
_journal_volume 76
_journal_year 2011
_chemical_absolute_configuration ad
_chemical_formula_sum 'C46 H46 Br2 N10 O12 Zn2'
_chemical_formula_weight 1221.49
_space_group_IT_number 4
_symmetry_cell_setting monoclinic
_symmetry_space_group_name_Hall 'P 2yb'
_symmetry_space_group_name_H-M 'P 1 21 1'
_atom_sites_solution_hydrogens geom
_atom_sites_solution_primary direct
_atom_sites_solution_secondary difmap
_audit_creation_method SHELXL-97
_cell_angle_alpha 90.00
_cell_angle_beta 107.049(2)
_cell_angle_gamma 90.00
_cell_formula_units_Z 2
_cell_length_a 8.7282(6)
_cell_length_b 20.3213(15)
_cell_length_c 14.6464(11)
_cell_measurement_reflns_used 9946
_cell_measurement_temperature 100(2)
_cell_measurement_theta_max 27.69
_cell_measurement_theta_min 2.48
_cell_volume 2483.6(3)
_computing_cell_refinement 'Bruker APEX2 v2009.1-0'
_computing_data_collection 'Bruker APEX2 v2009.1-0'
_computing_data_reduction 'Bruker SAINT V7.60A'
_computing_molecular_graphics 'Bruker SHELXTL'
_computing_publication_material 'Bruker SHELXTL'
_computing_structure_refinement 'SHELXS-97 (Sheldrick, 2008)'
_computing_structure_solution SIR2008
_diffrn_ambient_temperature 100(2)
_diffrn_detector_area_resol_mean 512
_diffrn_detector_type '4K CCD area detector APEX II'
_diffrn_measured_fraction_theta_full 0.941
_diffrn_measured_fraction_theta_max 0.941
_diffrn_measurement_device_type 'Kappa 4-axis goniometer bruker-nonius'
_diffrn_measurement_method
;
 Fullsphere data collection, phi and omega scans
;
_diffrn_measurement_specimen_support 'magnetic support whith 10 micron nylon fiber cryoloop'
_diffrn_radiation_monochromator 'Multilayer Montel 200 mirrors'
_diffrn_radiation_type MoK\a
_diffrn_radiation_wavelength 0.71073
_diffrn_reflns_av_R_equivalents 0.0528
_diffrn_reflns_av_sigmaI/netI 0.0537
_diffrn_reflns_limit_h_max 11
_diffrn_reflns_limit_h_min -12
_diffrn_reflns_limit_k_max 28
_diffrn_reflns_limit_k_min -28
_diffrn_reflns_limit_l_max 20
_diffrn_reflns_limit_l_min -20
_diffrn_reflns_number 76906
_diffrn_reflns_theta_full 30.07
_diffrn_reflns_theta_max 30.07
_diffrn_reflns_theta_min 1.45
_diffrn_source 'rotating anode X-ray tube'
_diffrn_source_current 70
_diffrn_source_power 50
_diffrn_source_size '3 mm x 0.3 mm fine focus'
_diffrn_source_type 'Bruker-Nonius FR 591'
_exptl_absorpt_coefficient_mu 2.646
_exptl_absorpt_correction_T_max 0.9490
_exptl_absorpt_correction_T_min 0.7778
_exptl_absorpt_correction_type empirical
_exptl_absorpt_process_details
; 
 SADABS Version 2008/1 Bruker-Nonius
 Blessing, Acta Cryst. (1995) A51 33-38
;
_exptl_crystal_colour white
_exptl_crystal_density_diffrn 1.633
_exptl_crystal_description needle
_exptl_crystal_F_000 1236
_exptl_crystal_size_max 0.10
_exptl_crystal_size_mid 0.02
_exptl_crystal_size_min 0.02
_refine_diff_density_max 0.915
_refine_diff_density_min -0.592
_refine_diff_density_rms 0.083
_refine_ls_abs_structure_details 'Flack H D (1983), Acta Cryst. A39, 876-881'
_refine_ls_abs_structure_Flack 0.341(11)
_refine_ls_extinction_method none
_refine_ls_goodness_of_fit_ref 1.031
_refine_ls_hydrogen_treatment noref
_refine_ls_matrix_type full
_refine_ls_number_parameters 1092
_refine_ls_number_reflns 13222
_refine_ls_number_restraints 2610
_refine_ls_restrained_S_all 1.021
_refine_ls_R_factor_all 0.0758
_refine_ls_R_factor_gt 0.0482
_refine_ls_shift/su_max 0.032
_refine_ls_shift/su_mean 0.001
_refine_ls_structure_factor_coef Fsqd
_refine_ls_weighting_details 'calc w=1/[\s^2^(Fo^2^)+(0.0452P)^2^+3.7628P] where P=(Fo^2^+2Fc^2^)/3'
_refine_ls_weighting_scheme calc
_refine_ls_wR_factor_gt 0.1074
_refine_ls_wR_factor_ref 0.1168
_reflns_number_gt 9924
_reflns_number_total 13222
_reflns_threshold_expression >2sigma(I)
_cod_data_source_file jo2008065_si_003.cif
_cod_data_source_block mo_ak773b-p21
_cod_depositor_comments
;
The following automatic conversions were performed:

data name '_diffrn_measurement_specimen_suppport' was replaced with
'_diffrn_measurement_specimen_support' as specified in the
replacement file 'data/replacement-values/replacement_tags.lst'.

Automatic conversion script
Id: cif_correct_tags 9268 2022-04-12 08:56:07Z antanas 
;
_cod_database_code 4026439

loop_
_symmetry_equiv_pos_as_xyz
'x, y, z'
'-x, y+1/2, -z'

loop_
_atom_site_label
_atom_site_type_symbol
_atom_site_fract_x
_atom_site_fract_y
_atom_site_fract_z
_atom_site_U_iso_or_equiv
_atom_site_adp_type
_atom_site_occupancy
_atom_site_symmetry_multiplicity
_atom_site_calc_flag
_atom_site_refinement_flags
_atom_site_disorder_assembly
_atom_site_disorder_group
Br1 Br 0.23686(15) 0.75736(5) 0.31433(7) 0.0436(3) Uani 0.4458(10) 1 d PDU A 2
N11 N 0.3265(8) 0.7529(3) 0.3274(4) 0.0436(3) Uani 0.5542(10) 1 d PDU A 1
O11 O 0.2971(8) 0.7015(2) 0.2755(4) 0.0486(15) Uani 0.5542(10) 1 d PDU A 1
O12 O 0.2236(8) 0.7974(3) 0.3086(4) 0.0511(16) Uani 0.5542(10) 1 d PDU A 1
Br2 Br -0.17370(11) 0.58797(4) 0.41535(6) 0.0351(2) Uani 0.5542(10) 1 d PDU A 1
O21 O -0.1433(12) 0.6223(4) 0.4519(6) 0.072(2) Uani 0.4458(10) 1 d PDU A 2
O22 O -0.2248(13) 0.5479(4) 0.3449(5) 0.084(3) Uani 0.4458(10) 1 d PDU A 2
N21 N -0.1620(12) 0.5634(3) 0.4269(5) 0.0351(2) Uani 0.4458(10) 1 d PDU A 2
Br3 Br 1.69854(16) 0.41461(6) 1.08525(8) 0.0411(3) Uani 0.4458(10) 1 d PDU A 2
N31 N 1.6842(12) 0.4291(3) 1.0707(5) 0.0411(3) Uani 0.5542(10) 1 d PDU A 1
O31 O 1.6491(8) 0.3715(3) 1.0519(5) 0.0586(18) Uani 0.5542(10) 1 d PDU A 1
O32 O 1.7667(8) 0.4500(3) 1.1464(4) 0.0574(17) Uani 0.5542(10) 1 d PDU A 1
Br4 Br 1.27765(11) 0.24426(4) 1.19043(6) 0.0391(2) Uani 0.5542(10) 1 d PDU A 1
N41 N 1.2030(9) 0.2525(4) 1.1793(6) 0.0391(2) Uani 0.4458(10) 1 d PDU A 2
O41 O 1.2363(10) 0.3043(3) 1.2273(6) 0.053(2) Uani 0.4458(10) 1 d PDU A 2
O42 O 1.3052(9) 0.2073(3) 1.2014(6) 0.0475(19) Uani 0.4458(10) 1 d PDU A 2
N1 N 0.6429(5) 0.5984(2) 0.6148(3) 0.0150(8) Uani 0.5542(10) 1 d PDU A 1
N2 N 0.4520(5) 0.5047(2) 0.6418(3) 0.0150(8) Uani 0.5542(10) 1 d PDU A 1
O1 O 0.4019(5) 0.6588(2) 0.4642(4) 0.0242(9) Uani 0.5542(10) 1 d PDU A 1
O2 O 0.1811(4) 0.5682(2) 0.5129(4) 0.0208(8) Uani 0.5542(10) 1 d PDU A 1
N3 N 1.0970(5) 0.4957(3) 0.8595(4) 0.0205(9) Uani 0.5542(10) 1 d PDU A 1
N4 N 0.9056(5) 0.4005(2) 0.8839(4) 0.0199(9) Uani 0.5542(10) 1 d PDU A 1
O3 O 1.3610(4) 0.4382(2) 0.9983(4) 0.0250(9) Uani 0.5542(10) 1 d PDU A 1
O4 O 1.1546(5) 0.3439(2) 1.0405(4) 0.0242(10) Uani 0.5542(10) 1 d PDU A 1
C1 C 0.5114(4) 0.70550(15) 0.4734(3) 0.0217(9) Uani 0.5542(10) 1 d PGDU A 1
C2 C 0.4693(4) 0.75821(18) 0.4105(3) 0.0232(10) Uani 0.5542(10) 1 d PGDU A 1
C3 C 0.5709(5) 0.81215(17) 0.4207(3) 0.0240(10) Uani 0.5542(10) 1 d PGDU A 1
H3 H 0.5421 0.8482 0.3777 0.029 Uiso 0.5542(10) 1 calc PR A 1
C4 C 0.7146(5) 0.81336(18) 0.4938(4) 0.0270(11) Uani 0.5542(10) 1 d PGDU A 1
H4 H 0.7840 0.8502 0.5007 0.032 Uiso 0.5542(10) 1 calc PR A 1
C5 C 0.7567(4) 0.7606(2) 0.5566(3) 0.0251(10) Uani 0.5542(10) 1 d PGDU A 1
H5 H 0.8549 0.7615 0.6066 0.030 Uiso 0.5542(10) 1 calc PR A 1
C6 C 0.6551(5) 0.70671(17) 0.5464(3) 0.0206(8) Uani 0.5542(10) 1 d PGDU A 1
C7 C 0.7167(7) 0.6525(2) 0.6120(4) 0.0172(9) Uani 0.5542(10) 1 d PDU A 1
H7 H 0.8201 0.6577 0.6563 0.021 Uiso 0.5542(10) 1 calc PR A 1
C8 C 0.7152(4) 0.54951(17) 0.6850(2) 0.0144(8) Uani 0.5542(10) 1 d PGDU A 1
C9 C 0.8762(4) 0.54905(18) 0.7375(3) 0.0168(9) Uani 0.5542(10) 1 d PGDU A 1
H9 H 0.9455 0.5828 0.7284 0.020 Uiso 0.5542(10) 1 calc PR A 1
C10 C 0.9357(3) 0.4991(2) 0.8032(3) 0.0174(8) Uani 0.5542(10) 1 d PGDU A 1
C11 C 0.8342(4) 0.4497(2) 0.8164(3) 0.0183(8) Uani 0.5542(10) 1 d PGDU A 1
C12 C 0.6732(4) 0.45016(19) 0.7639(3) 0.0173(9) Uani 0.5542(10) 1 d PGDU A 1
H12 H 0.6039 0.4164 0.7730 0.021 Uiso 0.5542(10) 1 calc PR A 1
C13 C 0.6137(3) 0.50006(19) 0.6982(3) 0.0167(8) Uani 0.5542(10) 1 d PGDU A 1
C14 C 0.3403(6) 0.4706(3) 0.6619(4) 0.0162(9) Uani 0.5542(10) 1 d PDU A 1
H14 H 0.3717 0.4414 0.7148 0.019 Uiso 0.5542(10) 1 calc PR A 1
C15 C 0.1701(3) 0.47369(18) 0.6094(3) 0.0166(8) Uani 0.5542(10) 1 d PGDU A 1
C16 C 0.0750(4) 0.42569(19) 0.6332(3) 0.0208(9) Uani 0.5542(10) 1 d PGDU A 1
H16 H 0.1226 0.3929 0.6790 0.025 Uiso 0.5542(10) 1 calc PR A 1
C17 C -0.0896(4) 0.4257(2) 0.5901(4) 0.0219(9) Uani 0.5542(10) 1 d PGDU A 1
H17 H -0.1546 0.3928 0.6064 0.026 Uiso 0.5542(10) 1 calc PR A 1
C18 C -0.1592(3) 0.4736(2) 0.5231(3) 0.0239(10) Uani 0.5542(10) 1 d PGDU A 1
H18 H -0.2718 0.4736 0.4937 0.029 Uiso 0.5542(10) 1 calc PR A 1
C19 C -0.0642(4) 0.5216(2) 0.4993(3) 0.0214(9) Uani 0.5542(10) 1 d PGDU A 1
C20 C 0.1005(4) 0.52166(19) 0.5424(3) 0.0175(8) Uani 0.5542(10) 1 d PGDU A 1
C27 C 1.2115(6) 0.5308(4) 0.8438(5) 0.0218(9) Uani 0.5542(10) 1 d PDU A 1
H27 H 1.1816 0.5604 0.7914 0.026 Uiso 0.5542(10) 1 calc PR A 1
C21 C 1.4469(4) 0.48137(19) 0.9635(3) 0.0249(8) Uani 0.5542(10) 1 d PGDU A 1
C22 C 1.6116(4) 0.4812(2) 1.0064(3) 0.0264(9) Uani 0.5542(10) 1 d PGDU A 1
C23 C 1.7069(4) 0.5290(2) 0.9824(4) 0.0260(10) Uani 0.5542(10) 1 d PGDU A 1
H23 H 1.8194 0.5289 1.0117 0.031 Uiso 0.5542(10) 1 calc PR A 1
C24 C 1.6374(5) 0.5771(2) 0.9156(4) 0.0236(9) Uani 0.5542(10) 1 d PGDU A 1
H24 H 1.7025 0.6099 0.8993 0.028 Uiso 0.5542(10) 1 calc PR A 1
C25 C 1.4727(5) 0.5774(2) 0.8728(4) 0.0215(9) Uani 0.5542(10) 1 d PGDU A 1
H25 H 1.4252 0.6102 0.8271 0.026 Uiso 0.5542(10) 1 calc PR A 1
C26 C 1.3774(4) 0.5295(2) 0.8967(3) 0.0225(8) Uani 0.5542(10) 1 d PGDU A 1
C28 C 0.8344(7) 0.3450(3) 0.8925(5) 0.0222(10) Uani 0.5542(10) 1 d PDU A 1
H28 H 0.7299 0.3373 0.8508 0.027 Uiso 0.5542(10) 1 calc PR A 1
C29 C 0.90724(12) 0.29417(5) 0.96287(7) 0.0231(9) Uani 0.5542(10) 1 d PGDU A 1
C30 C 0.80465(13) 0.24106(5) 0.95760(7) 0.0286(10) Uani 0.5542(10) 1 d PGDU A 1
H30 H 0.7047 0.2397 0.9091 0.034 Uiso 0.5542(10) 1 calc PR A 1
C31 C 0.84822(15) 0.19001(6) 1.02329(8) 0.0291(10) Uani 0.5542(10) 1 d PGDU A 1
H31 H 0.7781 0.1537 1.0197 0.035 Uiso 0.5542(10) 1 calc PR A 1
C32 C 0.99439(15) 0.19206(6) 1.09425(8) 0.0282(10) Uani 0.5542(10) 1 d PGDU A 1
H32 H 1.0242 0.1572 1.1392 0.034 Uiso 0.5542(10) 1 calc PR A 1
C33 C 1.09699(14) 0.24517(6) 1.09952(8) 0.0246(10) Uani 0.5542(10) 1 d PGDU A 1
C34 C 1.05342(12) 0.29622(6) 1.03383(7) 0.0201(9) Uani 0.5542(10) 1 d PGDU A 1
Zn1 Zn 0.41259(15) 0.57359(6) 0.53137(8) 0.0166(3) Uani 0.5542(10) 1 d PGDU A 1
Zn2 Zn 1.12634(11) 0.42880(6) 0.97194(7) 0.0157(3) Uani 0.5542(10) 1 d PGDU A 1
N1' N 0.6092(6) 0.5978(3) 0.6149(5) 0.0147(10) Uani 0.4458(10) 1 d PDU A 2
N2' N 0.4195(6) 0.5032(3) 0.6459(4) 0.0158(10) Uani 0.4458(10) 1 d PDU A 2
O1' O 0.3666(7) 0.6516(3) 0.4596(5) 0.0217(11) Uani 0.4458(10) 1 d PDU A 2
O2' O 0.1515(5) 0.5627(3) 0.5063(5) 0.0231(11) Uani 0.4458(10) 1 d PDU A 2
N3' N 1.0715(6) 0.4972(3) 0.8574(5) 0.0204(10) Uani 0.4458(10) 1 d PDU A 2
N4' N 0.8812(6) 0.4040(3) 0.8888(5) 0.0198(10) Uani 0.4458(10) 1 d PDU A 2
O3' O 1.3442(5) 0.4300(3) 0.9842(5) 0.0241(11) Uani 0.4458(10) 1 d PDU A 2
O4' O 1.1229(7) 0.3461(3) 1.0412(5) 0.0238(11) Uani 0.4458(10) 1 d PDU A 2
C1' C 0.4680(7) 0.7000(3) 0.4707(5) 0.0168(9) Uani 0.4458(10) 1 d PDU A 2
C2' C 0.4299(8) 0.7548(3) 0.4087(5) 0.0240(11) Uani 0.4458(10) 1 d PDU A 2
C3' C 0.5179(8) 0.8117(3) 0.4149(6) 0.0241(11) Uani 0.4458(10) 1 d PDU A 2
H3' H 0.4789 0.8474 0.3725 0.029 Uiso 0.4458(10) 1 calc PR A 2
C4' C 0.6653(9) 0.8156(3) 0.4848(6) 0.0257(11) Uani 0.4458(10) 1 d PDU A 2
H4' H 0.7302 0.8540 0.4925 0.031 Uiso 0.4458(10) 1 calc PR A 2
C5' C 0.7129(9) 0.7606(3) 0.5429(6) 0.0246(11) Uani 0.4458(10) 1 d PDU A 2
H5' H 0.8152 0.7618 0.5893 0.029 Uiso 0.4458(10) 1 calc PR A 2
C6' C 0.6202(7) 0.7034(3) 0.5378(5) 0.0199(9) Uani 0.4458(10) 1 d PDU A 2
C7' C 0.6787(9) 0.6526(3) 0.6095(6) 0.0193(11) Uani 0.4458(10) 1 d PDU A 2
H7' H 0.7776 0.6608 0.6568 0.023 Uiso 0.4458(10) 1 calc PR A 2
C8' C 0.6829(6) 0.5495(3) 0.6854(5) 0.0152(9) Uani 0.4458(10) 1 d PDU A 2
C9' C 0.8453(7) 0.5485(3) 0.7339(5) 0.0174(10) Uani 0.4458(10) 1 d PDU A 2
H9' H 0.9137 0.5810 0.7203 0.021 Uiso 0.4458(10) 1 calc PR A 2
C10' C 0.9095(6) 0.5003(3) 0.8028(5) 0.0187(9) Uani 0.4458(10) 1 d PDU A 2
C11' C 0.8073(6) 0.4513(3) 0.8192(5) 0.0169(9) Uani 0.4458(10) 1 d PDU A 2
C12' C 0.6461(7) 0.4505(3) 0.7685(5) 0.0171(10) Uani 0.4458(10) 1 d PDU A 2
H12' H 0.5786 0.4170 0.7807 0.020 Uiso 0.4458(10) 1 calc PR A 2
C13' C 0.5822(6) 0.4983(3) 0.6998(5) 0.0151(9) Uani 0.4458(10) 1 d PDU A 2
C14' C 0.3066(7) 0.4663(4) 0.6597(6) 0.0159(10) Uani 0.4458(10) 1 d PDU A 2
H14' H 0.3377 0.4339 0.7085 0.019 Uiso 0.4458(10) 1 calc PR A 2
C15' C 0.1368(6) 0.4699(3) 0.6072(5) 0.0179(9) Uani 0.4458(10) 1 d PDU A 2
C16' C 0.0384(6) 0.4227(4) 0.6315(6) 0.0177(10) Uani 0.4458(10) 1 d PDU A 2
H16' H 0.0854 0.3927 0.6816 0.021 Uiso 0.4458(10) 1 calc PR A 2
C17' C -0.1240(7) 0.4179(4) 0.5859(6) 0.0200(10) Uani 0.4458(10) 1 d PDU A 2
H17' H -0.1864 0.3833 0.6003 0.024 Uiso 0.4458(10) 1 calc PR A 2
C18' C -0.1929(8) 0.4658(4) 0.5180(6) 0.0219(10) Uani 0.4458(10) 1 d PDU A 2
H18' H -0.3041 0.4647 0.4847 0.026 Uiso 0.4458(10) 1 calc PR A 2
C19' C -0.0959(6) 0.5148(3) 0.5002(6) 0.0188(10) Uani 0.4458(10) 1 d PDU A 2
C20' C 0.0700(6) 0.5192(3) 0.5367(5) 0.0206(9) Uani 0.4458(10) 1 d PDU A 2
C27' C 1.1852(7) 0.5318(5) 0.8396(7) 0.0217(10) Uani 0.4458(10) 1 d PDU A 2
H27' H 1.1538 0.5628 0.7891 0.026 Uiso 0.4458(10) 1 calc PR A 2
C21' C 1.4233(6) 0.4800(3) 0.9603(4) 0.0227(9) Uani 0.4458(10) 1 d PDU A 2
C22' C 1.5906(6) 0.4834(2) 0.9971(3) 0.0252(10) Uani 0.4458(10) 1 d PDU A 2
C23' C 1.6844(8) 0.5329(3) 0.9746(6) 0.0264(10) Uani 0.4458(10) 1 d PDU A 2
H23' H 1.7970 0.5335 1.0039 0.032 Uiso 0.4458(10) 1 calc PR A 2
C24' C 1.6115(7) 0.5813(4) 0.9090(7) 0.0244(10) Uani 0.4458(10) 1 d PDU A 2
H24' H 1.6727 0.6159 0.8935 0.029 Uiso 0.4458(10) 1 calc PR A 2
C25' C 1.4469(7) 0.5776(4) 0.8667(6) 0.0234(10) Uani 0.4458(10) 1 d PDU A 2
H25' H 1.3964 0.6102 0.8212 0.028 Uiso 0.4458(10) 1 calc PR A 2
C26' C 1.3524(6) 0.5276(3) 0.8888(6) 0.0213(9) Uani 0.4458(10) 1 d PDU A 2
C28' C 0.8065(9) 0.3480(3) 0.8923(6) 0.0208(11) Uani 0.4458(10) 1 d PDU A 2
H28' H 0.7044 0.3416 0.8472 0.025 Uiso 0.4458(10) 1 calc PR A 2
C29' C 0.8697(7) 0.2951(3) 0.9604(5) 0.0195(9) Uani 0.4458(10) 1 d PDU A 2
C30' C 0.7731(9) 0.2391(3) 0.9504(6) 0.0264(10) Uani 0.4458(10) 1 d PDU A 2
H30' H 0.6731 0.2388 0.9019 0.032 Uiso 0.4458(10) 1 calc PR A 2
C31' C 0.8169(9) 0.1842(3) 1.0080(6) 0.0284(11) Uani 0.4458(10) 1 d PDU A 2
H31' H 0.7531 0.1455 0.9975 0.034 Uiso 0.4458(10) 1 calc PR A 2
C32' C 0.9588(8) 0.1886(3) 1.0819(6) 0.0263(11) Uani 0.4458(10) 1 d PDU A 2
H32' H 0.9916 0.1525 1.1243 0.032 Uiso 0.4458(10) 1 calc PR A 2
C33' C 1.0537(8) 0.2447(3) 1.0951(5) 0.0226(10) Uani 0.4458(10) 1 d PDU A 2
C34' C 1.0193(7) 0.2995(3) 1.0314(5) 0.0200(9) Uani 0.4458(10) 1 d PDU A 2
Zn1' Zn 0.3864(2) 0.56631(7) 0.52979(11) 0.0204(4) Uani 0.4458(10) 1 d PD A 2
Zn2' Zn 1.1135(2) 0.42932(10) 0.96888(13) 0.0386(7) Uani 0.4458(10) 1 d PD A 2
C1A C 0.4345(6) 0.5427(3) 0.3444(3) 0.0252(9) Uani 0.80 1 d PU A 1
H1A H 0.4212 0.5892 0.3425 0.030 Uiso 0.80 1 calc PR A 1
C2A C 0.4669(7) 0.5522(3) 0.1877(3) 0.0343(12) Uani 0.80 1 d PU A 1
H2A1 H 0.4355 0.5977 0.1955 0.051 Uiso 0.80 1 calc PR A 1
H2A2 H 0.3949 0.5338 0.1288 0.051 Uiso 0.80 1 calc PR A 1
H2A3 H 0.5772 0.5515 0.1842 0.051 Uiso 0.80 1 calc PR A 1
C3A C 0.4926(7) 0.4427(3) 0.2704(4) 0.0371(13) Uani 0.80 1 d PU A 1
H3A1 H 0.6082 0.4367 0.2823 0.056 Uiso 0.80 1 calc PR A 1
H3A2 H 0.4353 0.4232 0.2087 0.056 Uiso 0.80 1 calc PR A 1
H3A3 H 0.4587 0.4212 0.3212 0.056 Uiso 0.80 1 calc PR A 1
N1A N 0.4563(5) 0.5131(2) 0.2690(3) 0.0275(8) Uani 0.80 1 d PU A 1
O1A O 0.4303(3) 0.51174(14) 0.4209(2) 0.0320(7) Uani 1 1 d U . .
C1A' C 0.2686(3) 0.47415(14) 0.3804(2) 0.053(3) Uani 0.20 1 d PRU A 2
H1A' H 0.1764 0.4818 0.4008 0.063 Uiso 0.20 1 calc PR A 2
C2A' C 0.4057(3) 0.42101(14) 0.2786(2) 0.063(4) Uani 0.20 1 d PRU A 2
H2A4 H 0.4314 0.4625 0.2524 0.094 Uiso 0.20 1 calc PR A 2
H2A5 H 0.3785 0.3876 0.2281 0.094 Uiso 0.20 1 calc PR A 2
H2A6 H 0.4985 0.4062 0.3303 0.094 Uiso 0.20 1 calc PR A 2
C3A' C 0.1406(3) 0.39783(14) 0.2638(2) 0.052(3) Uani 0.20 1 d PRU A 2
H3A4 H 0.0547 0.4049 0.2933 0.077 Uiso 0.20 1 calc PR A 2
H3A5 H 0.1640 0.3507 0.2636 0.077 Uiso 0.20 1 calc PR A 2
H3A6 H 0.1067 0.4143 0.1981 0.077 Uiso 0.20 1 calc PR A 2
N1A' N 0.2743(3) 0.43051(14) 0.3145(2) 0.053(3) Uani 0.20 1 d PRU A 2
C1B C 1.0899(6) 0.4598(3) 1.1566(3) 0.0266(9) Uani 0.80 1 d PU A 1
H1B H 1.1038 0.4134 1.1613 0.032 Uiso 0.80 1 calc PR A 1
C2B C 1.0365(7) 0.5613(3) 1.2291(4) 0.0430(14) Uani 0.80 1 d PU A 1
H2B1 H 1.0778 0.5829 1.1814 0.064 Uiso 0.80 1 calc PR A 1
H2B2 H 1.0896 0.5797 1.2924 0.064 Uiso 0.80 1 calc PR A 1
H2B3 H 0.9207 0.5687 1.2134 0.064 Uiso 0.80 1 calc PR A 1
C3B C 1.0561(7) 0.4546(3) 1.3130(4) 0.0410(13) Uani 0.80 1 d PU A 1
H3B1 H 0.9471 0.4586 1.3182 0.061 Uiso 0.80 1 calc PR A 1
H3B2 H 1.1325 0.4726 1.3706 0.061 Uiso 0.80 1 calc PR A 1
H3B3 H 1.0806 0.4082 1.3061 0.061 Uiso 0.80 1 calc PR A 1
N1B N 1.0683(5) 0.4912(2) 1.2296(3) 0.0316(9) Uani 0.80 1 d PU A 1
O1B O 1.0935(3) 0.48827(15) 1.0787(2) 0.0318(7) Uani 1 1 d U . .
C1B' C 1.2355(3) 0.52448(15) 1.1232(2) 0.038(3) Uani 0.20 1 d PRU A 2
H1B' H 1.3297 0.5138 1.1064 0.046 Uiso 0.20 1 calc PR A 2
C2B' C 1.0790(3) 0.59219(15) 1.1977(2) 0.042(3) Uani 0.20 1 d PRU A 2
H2B4 H 1.0014 0.5963 1.1342 0.063 Uiso 0.20 1 calc PR A 2
H2B5 H 1.0880 0.6344 1.2313 0.063 Uiso 0.20 1 calc PR A 2
H2B6 H 1.0427 0.5583 1.2342 0.063 Uiso 0.20 1 calc PR A 2
C3B' C 1.4104(3) 0.60290(15) 1.2283(2) 0.051(4) Uani 0.20 1 d PRU A 2
H3B4 H 1.4841 0.5841 1.1960 0.077 Uiso 0.20 1 calc PR A 2
H3B5 H 1.4500 0.5934 1.2968 0.077 Uiso 0.20 1 calc PR A 2
H3B6 H 1.4037 0.6506 1.2184 0.077 Uiso 0.20 1 calc PR A 2
N1B' N 1.2450(3) 0.57260(15) 1.1873(2) 0.041(2) Uani 0.20 1 d PRU A 2
C1X C 0.6310(6) 0.8071(2) 0.1406(3) 0.0363(11) Uani 1 1 d . . .
H1X H 0.6000 0.8225 0.0765 0.044 Uiso 1 1 calc R . .
C2X C 0.7642(7) 0.7225(3) 0.2535(4) 0.0611(17) Uani 1 1 d . . .
H2X1 H 0.7671 0.7568 0.3010 0.092 Uiso 1 1 calc R . .
H2X2 H 0.8720 0.7045 0.2636 0.092 Uiso 1 1 calc R . .
H2X3 H 0.6914 0.6873 0.2599 0.092 Uiso 1 1 calc R . .
C3X C 0.7286(9) 0.7109(3) 0.0777(4) 0.081(2) Uani 1 1 d . . .
H3X1 H 0.6639 0.7302 0.0174 0.121 Uiso 1 1 calc R . .
H3X2 H 0.6936 0.6656 0.0827 0.121 Uiso 1 1 calc R . .
H3X3 H 0.8418 0.7110 0.0795 0.121 Uiso 1 1 calc R . .
N1X N 0.7083(5) 0.7504(2) 0.1592(3) 0.0399(10) Uani 1 1 d . . .
O1X O 0.5974(5) 0.8407(2) 0.2007(3) 0.0560(11) Uani 1 1 d . . .
C1Y C 0.1510(6) 0.6925(2) 0.6426(4) 0.0384(12) Uani 1 1 d . . .
H1Y H 0.1280 0.6755 0.5796 0.046 Uiso 1 1 calc R . .
C2Y C 0.2572(7) 0.7787(3) 0.7559(4) 0.0639(18) Uani 1 1 d . . .
H2Y1 H 0.2195 0.8243 0.7532 0.096 Uiso 1 1 calc R . .
H2Y2 H 0.3735 0.7775 0.7853 0.096 Uiso 1 1 calc R . .
H2Y3 H 0.2047 0.7523 0.7940 0.096 Uiso 1 1 calc R . .
C3Y C 0.2599(8) 0.7907(3) 0.5895(4) 0.0645(17) Uani 1 1 d . . .
H3Y1 H 0.2355 0.7663 0.5292 0.097 Uiso 1 1 calc R . .
H3Y2 H 0.3747 0.8009 0.6114 0.097 Uiso 1 1 calc R . .
H3Y3 H 0.1983 0.8318 0.5797 0.097 Uiso 1 1 calc R . .
N1Y N 0.2184(5) 0.7519(2) 0.6591(3) 0.0382(9) Uani 1 1 d . . .
O1Y O 0.1165(4) 0.65823(16) 0.7026(3) 0.0478(10) Uani 1 1 d . . .

loop_
_atom_site_aniso_label
_atom_site_aniso_U_11
_atom_site_aniso_U_22
_atom_site_aniso_U_33
_atom_site_aniso_U_23
_atom_site_aniso_U_13
_atom_site_aniso_U_12
Br1 0.0678(8) 0.0324(5) 0.0240(5) 0.0098(4) 0.0033(5) -0.0058(5)
N11 0.0678(8) 0.0324(5) 0.0240(5) 0.0098(4) 0.0033(5) -0.0058(5)
O11 0.081(3) 0.031(2) 0.030(2) 0.004(2) 0.010(2) 0.008(2)
O12 0.077(3) 0.032(2) 0.042(3) 0.013(2) 0.015(2) 0.015(2)
Br2 0.0481(4) 0.0330(4) 0.0243(4) 0.0073(3) 0.0108(3) 0.0123(4)
O21 0.086(4) 0.064(4) 0.066(4) 0.009(3) 0.024(3) 0.014(3)
O22 0.095(4) 0.073(4) 0.066(4) 0.010(3) -0.002(3) -0.009(3)
N21 0.0481(4) 0.0330(4) 0.0243(4) 0.0073(3) 0.0108(3) 0.0123(4)
Br3 0.0504(6) 0.0476(7) 0.0251(5) 0.0125(5) 0.0110(4) 0.0057(5)
N31 0.0504(6) 0.0476(7) 0.0251(5) 0.0125(5) 0.0110(4) 0.0057(5)
O31 0.072(3) 0.049(3) 0.055(3) 0.001(3) 0.019(3) 0.011(3)
O32 0.073(3) 0.061(3) 0.037(3) 0.007(2) 0.014(2) -0.001(3)
Br4 0.0563(6) 0.0301(4) 0.0240(4) 0.0085(3) 0.0009(4) -0.0020(4)
N41 0.0563(6) 0.0301(4) 0.0240(4) 0.0085(3) 0.0009(4) -0.0020(4)
O41 0.069(4) 0.040(3) 0.038(3) 0.002(3) 0.000(3) 0.008(3)
O42 0.061(3) 0.041(3) 0.040(3) 0.011(3) 0.013(3) 0.011(3)
N1 0.0223(14) 0.0142(13) 0.0136(14) -0.0005(12) 0.0134(12) -0.0010(12)
N2 0.0214(14) 0.0144(14) 0.0142(14) -0.0001(12) 0.0130(12) -0.0029(12)
O1 0.0292(17) 0.0191(15) 0.0226(16) 0.0035(13) 0.0049(14) -0.0057(13)
O2 0.0272(14) 0.0169(15) 0.0173(15) 0.0036(14) 0.0049(13) -0.0037(14)
N3 0.0277(14) 0.0174(15) 0.0172(15) -0.0008(13) 0.0075(13) -0.0020(13)
N4 0.0286(15) 0.0165(14) 0.0176(15) 0.0004(13) 0.0114(13) 0.0007(13)
O3 0.0312(14) 0.0238(17) 0.0200(17) -0.0028(14) 0.0074(14) -0.0037(14)
O4 0.0281(17) 0.0204(15) 0.0245(16) 0.0051(13) 0.0082(14) -0.0002(14)
C1 0.0288(15) 0.0170(13) 0.0209(14) 0.0025(12) 0.0100(13) -0.0008(13)
C2 0.0314(17) 0.0202(15) 0.0202(16) 0.0060(14) 0.0109(15) -0.0030(14)
C3 0.0300(18) 0.0194(15) 0.0249(16) 0.0064(14) 0.0116(15) -0.0034(15)
C4 0.0300(19) 0.0208(16) 0.0303(18) 0.0052(15) 0.0092(16) -0.0049(16)
C5 0.0285(17) 0.0190(15) 0.0278(16) 0.0049(14) 0.0081(15) -0.0040(14)
C6 0.0262(15) 0.0167(13) 0.0208(14) 0.0002(12) 0.0096(13) -0.0016(13)
C7 0.0224(17) 0.0150(14) 0.0180(15) -0.0005(13) 0.0119(14) -0.0011(14)
C8 0.0223(14) 0.0135(13) 0.0132(13) -0.0001(12) 0.0139(12) -0.0015(12)
C9 0.0248(15) 0.0142(15) 0.0146(15) -0.0016(13) 0.0107(14) -0.0034(14)
C10 0.0259(13) 0.0150(13) 0.0141(13) -0.0017(12) 0.0100(13) 0.0006(12)
C11 0.0265(14) 0.0163(13) 0.0145(14) -0.0014(12) 0.0096(13) 0.0011(13)
C12 0.0242(15) 0.0152(15) 0.0170(15) 0.0003(13) 0.0129(14) -0.0012(14)
C13 0.0221(13) 0.0157(13) 0.0152(14) -0.0023(12) 0.0097(13) -0.0005(12)
C14 0.0219(15) 0.0153(16) 0.0130(16) 0.0032(14) 0.0077(14) -0.0034(15)
C15 0.0214(13) 0.0181(14) 0.0139(14) -0.0012(12) 0.0106(13) -0.0032(13)
C16 0.0232(15) 0.0198(15) 0.0207(16) -0.0016(14) 0.0084(14) -0.0026(15)
C17 0.0240(16) 0.0200(16) 0.0240(16) -0.0021(14) 0.0106(15) -0.0070(15)
C18 0.0232(16) 0.0263(17) 0.0225(16) -0.0017(15) 0.0070(15) -0.0049(14)
C19 0.0250(15) 0.0217(16) 0.0190(16) 0.0010(14) 0.0089(15) 0.0006(14)
C20 0.0215(13) 0.0183(14) 0.0155(14) -0.0030(12) 0.0097(13) -0.0028(13)
C27 0.0299(15) 0.0191(16) 0.0186(16) -0.0012(14) 0.0105(14) -0.0027(14)
C21 0.0323(14) 0.0241(14) 0.0194(14) -0.0035(13) 0.0093(13) 0.0014(13)
C22 0.0308(15) 0.0278(16) 0.0213(16) -0.0028(15) 0.0089(14) 0.0036(14)
C23 0.0299(16) 0.0276(16) 0.0215(16) -0.0062(15) 0.0090(15) 0.0029(14)
C24 0.0272(16) 0.0225(16) 0.0232(16) -0.0070(14) 0.0108(15) -0.0013(15)
C25 0.0279(15) 0.0204(16) 0.0196(16) -0.0029(14) 0.0120(14) -0.0011(14)
C26 0.0291(14) 0.0212(14) 0.0189(14) -0.0042(13) 0.0099(13) -0.0009(13)
C28 0.0272(17) 0.0195(15) 0.0212(16) 0.0003(14) 0.0093(15) 0.0001(14)
C29 0.0288(15) 0.0193(13) 0.0227(14) 0.0037(13) 0.0100(13) 0.0013(13)
C30 0.0313(17) 0.0244(16) 0.0277(16) 0.0036(14) 0.0048(15) 0.0000(15)
C31 0.0337(17) 0.0221(16) 0.0289(17) 0.0052(15) 0.0054(15) -0.0052(15)
C32 0.0319(17) 0.0264(16) 0.0245(17) 0.0074(15) 0.0053(15) -0.0022(15)
C33 0.0287(17) 0.0253(16) 0.0215(16) 0.0065(14) 0.0100(15) 0.0017(14)
C34 0.0253(15) 0.0190(14) 0.0193(14) 0.0022(12) 0.0115(13) 0.0005(13)
Zn1 0.0289(5) 0.0096(4) 0.0134(4) 0.0005(3) 0.0091(3) -0.0103(4)
Zn2 0.0255(5) 0.0108(5) 0.0101(5) 0.0000(4) 0.0044(4) -0.0069(4)
N1' 0.0215(17) 0.0135(15) 0.0136(16) -0.0008(14) 0.0121(15) -0.0009(14)
N2' 0.0214(15) 0.0156(16) 0.0142(16) -0.0010(15) 0.0111(15) -0.0027(14)
O1' 0.0280(19) 0.0156(17) 0.0221(19) 0.0024(16) 0.0083(17) -0.0075(15)
O2' 0.0286(18) 0.0194(18) 0.0195(18) 0.0008(16) 0.0042(17) -0.0038(16)
N3' 0.0282(15) 0.0174(17) 0.0171(16) -0.0019(15) 0.0092(15) -0.0021(15)
N4' 0.0288(17) 0.0171(15) 0.0173(16) 0.0010(14) 0.0128(15) -0.0002(15)
O3' 0.0328(18) 0.0227(18) 0.0186(19) -0.0027(16) 0.0103(16) -0.0005(16)
O4' 0.0271(19) 0.0208(18) 0.0236(19) 0.0044(17) 0.0075(17) 0.0005(16)
C1' 0.0240(15) 0.0132(14) 0.0168(15) 0.0033(13) 0.0119(14) -0.0034(13)
C2' 0.0288(18) 0.0217(16) 0.0226(17) 0.0057(15) 0.0090(16) -0.0017(15)
C3' 0.028(2) 0.0207(17) 0.0238(18) 0.0070(17) 0.0080(17) -0.0011(17)
C4' 0.0288(18) 0.0191(16) 0.0294(18) 0.0068(15) 0.0088(16) -0.0056(16)
C5' 0.0258(18) 0.0211(16) 0.0259(18) 0.0047(15) 0.0060(16) -0.0022(15)
C6' 0.0247(15) 0.0159(14) 0.0212(15) 0.0019(13) 0.0103(14) -0.0029(14)
C7' 0.0243(18) 0.0165(15) 0.0189(17) -0.0009(14) 0.0092(16) 0.0002(16)
C8' 0.0221(14) 0.0147(14) 0.0133(14) -0.0011(13) 0.0125(13) 0.0003(13)
C9' 0.0243(16) 0.0146(16) 0.0164(16) -0.0002(14) 0.0105(15) -0.0030(15)
C10' 0.0260(14) 0.0160(14) 0.0156(15) -0.0022(13) 0.0086(14) -0.0002(13)
C11' 0.0254(15) 0.0154(14) 0.0140(15) -0.0010(13) 0.0121(13) 0.0008(13)
C12' 0.0234(16) 0.0149(16) 0.0163(17) 0.0010(14) 0.0111(15) -0.0022(15)
C13' 0.0219(14) 0.0145(14) 0.0139(15) -0.0007(13) 0.0127(13) -0.0023(13)
C14' 0.0215(15) 0.0160(17) 0.0144(17) 0.0012(15) 0.0117(15) -0.0020(15)
C15' 0.0222(15) 0.0192(16) 0.0151(15) -0.0010(14) 0.0101(14) -0.0042(14)
C16' 0.0209(16) 0.0175(16) 0.0190(17) -0.0009(15) 0.0125(15) -0.0050(15)
C17' 0.0217(16) 0.0188(17) 0.0218(17) -0.0023(15) 0.0102(16) -0.0060(16)
C18' 0.0237(17) 0.0232(17) 0.0200(17) -0.0024(16) 0.0084(16) -0.0065(15)
C19' 0.0224(16) 0.0201(17) 0.0167(17) 0.0017(15) 0.0102(15) -0.0017(15)
C20' 0.0251(15) 0.0205(15) 0.0171(15) -0.0011(13) 0.0077(14) -0.0014(14)
C27' 0.0281(15) 0.0196(17) 0.0180(17) -0.0031(16) 0.0080(15) -0.0006(15)
C21' 0.0292(14) 0.0229(15) 0.0182(15) -0.0047(13) 0.0104(14) 0.0009(14)
C22' 0.0312(16) 0.0257(17) 0.0195(17) -0.0003(15) 0.0088(16) 0.0049(15)
C23' 0.0291(17) 0.0280(18) 0.0232(18) -0.0063(16) 0.0094(16) 0.0020(15)
C24' 0.0295(17) 0.0221(17) 0.0231(17) -0.0036(15) 0.0100(16) -0.0012(16)
C25' 0.0296(16) 0.0217(17) 0.0208(17) -0.0037(15) 0.0105(16) -0.0007(15)
C26' 0.0284(14) 0.0197(15) 0.0175(15) -0.0036(13) 0.0095(14) 0.0000(14)
C28' 0.0271(18) 0.0180(16) 0.0205(17) 0.0015(15) 0.0118(16) 0.0018(16)
C29' 0.0233(15) 0.0182(14) 0.0204(15) 0.0021(13) 0.0115(13) 0.0017(13)
C30' 0.0296(18) 0.0214(16) 0.0268(17) 0.0032(15) 0.0058(16) -0.0030(15)
C31' 0.0328(18) 0.0226(17) 0.0279(18) 0.0053(16) 0.0060(16) -0.0058(16)
C32' 0.0304(18) 0.0241(17) 0.0240(17) 0.0065(16) 0.0075(16) -0.0034(16)
C33' 0.0268(18) 0.0238(16) 0.0191(17) 0.0053(15) 0.0098(15) -0.0007(15)
C34' 0.0252(15) 0.0177(14) 0.0202(15) 0.0033(14) 0.0116(13) 0.0015(13)
Zn1' 0.0334(8) 0.0120(6) 0.0172(6) 0.0022(5) 0.0093(5) -0.0045(6)
Zn2' 0.0621(13) 0.0322(12) 0.0243(11) 0.0048(8) 0.0172(9) 0.0089(10)
C1A 0.0317(19) 0.0251(18) 0.0185(16) 0.0016(14) 0.0072(15) 0.0021(16)
C2A 0.051(3) 0.037(3) 0.0158(19) -0.0025(18) 0.011(2) 0.002(2)
C3A 0.046(3) 0.032(2) 0.034(3) -0.0049(19) 0.013(2) 0.006(2)
N1A 0.0372(19) 0.0279(17) 0.0194(15) -0.0012(14) 0.0116(15) 0.0032(16)
O1A 0.0460(15) 0.0274(14) 0.0214(12) -0.0027(11) 0.0080(12) 0.0104(12)
C1A' 0.083(5) 0.045(5) 0.028(5) 0.000(4) 0.013(4) 0.035(5)
C2A' 0.083(5) 0.065(8) 0.039(7) -0.012(7) 0.015(5) 0.035(7)
C3A' 0.085(5) 0.045(7) 0.024(6) -0.004(5) 0.016(6) 0.036(6)
N1A' 0.083(5) 0.047(5) 0.029(4) -0.002(4) 0.013(4) 0.037(5)
C1B 0.034(2) 0.0271(19) 0.0182(16) -0.0064(15) 0.0070(16) 0.0021(17)
C2B 0.052(3) 0.040(2) 0.038(3) -0.017(2) 0.014(2) 0.003(3)
C3B 0.052(3) 0.052(3) 0.027(2) -0.010(2) 0.024(2) -0.011(3)
N1B 0.042(2) 0.0358(19) 0.0210(16) -0.0102(15) 0.0154(15) -0.0021(17)
O1B 0.0428(15) 0.0324(15) 0.0194(12) -0.0051(12) 0.0078(12) 0.0063(13)
C1B' 0.059(5) 0.038(5) 0.021(5) -0.009(4) 0.017(4) -0.006(4)
C2B' 0.068(4) 0.036(7) 0.023(6) -0.004(6) 0.014(6) 0.012(6)
C3B' 0.072(5) 0.045(7) 0.034(7) -0.009(6) 0.011(6) -0.019(6)
N1B' 0.062(4) 0.039(5) 0.022(4) -0.009(4) 0.014(4) -0.007(4)
C1X 0.059(3) 0.026(2) 0.024(2) -0.0040(18) 0.0118(19) 0.001(2)
C2X 0.093(4) 0.052(3) 0.040(3) 0.007(2) 0.023(3) 0.035(3)
C3X 0.165(5) 0.041(3) 0.067(3) -0.010(3) 0.082(4) 0.023(4)
N1X 0.058(2) 0.0254(18) 0.045(2) -0.0129(17) 0.0291(18) 0.0029(17)
O1X 0.071(2) 0.055(2) 0.0366(19) -0.0139(17) 0.0072(17) 0.0246(19)
C1Y 0.053(3) 0.028(2) 0.037(3) 0.006(2) 0.017(2) 0.000(2)
C2Y 0.080(4) 0.049(4) 0.069(4) -0.021(3) 0.031(3) -0.013(3)
C3Y 0.126(5) 0.029(3) 0.057(3) -0.007(2) 0.055(3) -0.007(3)
N1Y 0.065(2) 0.0221(18) 0.038(2) -0.0038(17) 0.0318(18) -0.0085(17)
O1Y 0.073(2) 0.0241(16) 0.047(2) 0.0149(15) 0.0183(17) -0.0124(16)

loop_
_atom_type_symbol
_atom_type_description
_atom_type_scat_dispersion_real
_atom_type_scat_dispersion_imag
_atom_type_scat_source
C C 0.0033 0.0016 'International Tables Vol C Tables 4.2.6.8 and 6.1.1.4'
H H 0.0000 0.0000 'International Tables Vol C Tables 4.2.6.8 and 6.1.1.4'
N N 0.0061 0.0033 'International Tables Vol C Tables 4.2.6.8 and 6.1.1.4'
O O 0.0106 0.0060 'International Tables Vol C Tables 4.2.6.8 and 6.1.1.4'
Zn Zn 0.2839 1.4301 'International Tables Vol C Tables 4.2.6.8 and 6.1.1.4'
Br Br -0.2901 2.4595 'International Tables Vol C Tables 4.2.6.8 and 6.1.1.4'

loop_
_geom_angle_atom_site_label_1
_geom_angle_atom_site_label_2
_geom_angle_atom_site_label_3
_geom_angle
O12 N11 O11 117.2(6)
O12 N11 C2 120.7(5)
O11 N11 C2 122.0(5)
O22 N21 O21 121.6(7)
O22 N21 C19' 121.7(8)
O21 N21 C19' 116.6(7)
O32 N31 O31 126.0(7)
O32 N31 C22 111.9(6)
O31 N31 C22 121.7(6)
O41 N41 O42 116.1(7)
O41 N41 C33' 123.1(7)
O42 N41 C33' 120.6(7)
C7 N1 C8 119.8(4)
C7 N1 Zn1 126.6(3)
C8 N1 Zn1 113.4(3)
C14 N2 C13 121.3(4)
C14 N2 Zn1 124.7(3)
C13 N2 Zn1 113.9(3)
C1 O1 Zn1 130.4(3)
C20 O2 Zn1 128.3(3)
C27 N3 C10 123.9(4)
C27 N3 Zn2 124.8(3)
C10 N3 Zn2 111.3(3)
C28 N4 C11 123.4(4)
C28 N4 Zn2 124.2(4)
C11 N4 Zn2 112.3(3)
C21 O3 Zn2 130.3(3)
C34 O4 Zn2 129.4(3)
O1 C1 C2 116.2(3)
O1 C1 C6 123.5(3)
C2 C1 C6 120.0
C3 C2 C1 120.0
C3 C2 N11 120.5(3)
C1 C2 N11 119.2(3)
C4 C3 C2 120.0
C3 C4 C5 120.0
C6 C5 C4 120.0
C5 C6 C1 120.0
C5 C6 C7 115.1(3)
C1 C6 C7 124.7(3)
N1 C7 C6 125.3(4)
C9 C8 C13 120.0
C9 C8 N1 124.1(2)
C13 C8 N1 115.9(2)
C10 C9 C8 120.0
C9 C10 C11 120.0
C9 C10 N3 123.2(3)
C11 C10 N3 116.8(3)
C12 C11 C10 120.0
C12 C11 N4 123.9(3)
C10 C11 N4 116.1(3)
C11 C12 C13 120.0
C12 C13 C8 120.0
C12 C13 N2 124.0(3)
C8 C13 N2 116.0(3)
N2 C14 C15 125.0(4)
C16 C15 C20 120.0
C16 C15 C14 115.3(3)
C20 C15 C14 124.6(3)
C17 C16 C15 120.0
C16 C17 C18 120.0
C19 C18 C17 120.0
C18 C19 C20 120.0
C18 C19 Br2 116.1(2)
C20 C19 Br2 123.7(2)
O2 C20 C19 115.4(3)
O2 C20 C15 124.5(3)
C19 C20 C15 120.0
N3 C27 C26 127.1(5)
O3 C21 C22 116.3(3)
O3 C21 C26 123.3(3)
C22 C21 C26 120.0
C23 C22 C21 120.0
C23 C22 N31 120.0(5)
C21 C22 N31 119.9(5)
C24 C23 C22 120.0
C23 C24 C25 120.0
C24 C25 C26 120.0
C25 C26 C21 120.0
C25 C26 C27 115.9(3)
C21 C26 C27 124.0(3)
N4 C28 C29 123.6(4)
C30 C29 C34 120.0
C30 C29 C28 111.6(2)
C34 C29 C28 128.2(2)
C31 C30 C29 120.0
C30 C31 C32 120.0
C33 C32 C31 120.0
C32 C33 C34 120.0
C32 C33 Br4 117.30(5)
C34 C33 Br4 122.70(5)
O4 C34 C33 117.63(18)
O4 C34 C29 122.35(19)
C33 C34 C29 120.0
O2 Zn1 O1 94.83(19)
O2 Zn1 N1 150.6(2)
O1 Zn1 N1 88.64(17)
O2 Zn1 O1A 99.57(19)
O1 Zn1 O1A 98.3(2)
N1 Zn1 O1A 108.77(19)
O2 Zn1 N2 89.90(18)
O1 Zn1 N2 160.6(2)
N1 Zn1 N2 78.31(16)
O1A Zn1 N2 99.41(18)
O4 Zn2 O3 90.98(19)
O4 Zn2 N4 91.66(17)
O3 Zn2 N4 150.8(3)
O4 Zn2 O1B 98.7(2)
O3 Zn2 O1B 99.32(19)
N4 Zn2 O1B 109.0(2)
O4 Zn2 N3 159.4(3)
O3 Zn2 N3 88.40(18)
N4 Zn2 N3 79.19(17)
O1B Zn2 N3 101.8(2)
C7' N1' C8' 121.2(5)
C7' N1' Zn1' 127.4(4)
C8' N1' Zn1' 111.4(3)
C14' N2' C13' 123.8(5)
C14' N2' Zn1' 123.5(4)
C13' N2' Zn1' 112.1(4)
C1' O1' Zn1' 129.7(4)
C20' O2' Zn1' 127.7(4)
C27' N3' C10' 123.9(5)
C27' N3' Zn2' 123.0(4)
C10' N3' Zn2' 113.1(4)
C28' N4' C11' 119.2(5)
C28' N4' Zn2' 126.9(4)
C11' N4' Zn2' 113.6(3)
C21' O3' Zn2' 124.7(4)
C34' O4' Zn2' 130.5(4)
O1' C1' C6' 126.5(5)
O1' C1' C2' 119.4(5)
C6' C1' C2' 114.0(4)
C3' C2' C1' 126.7(5)
C3' C2' Br1 113.3(4)
C1' C2' Br1 119.8(4)
C2' C3' C4' 118.3(5)
C3' C4' C5' 116.7(6)
C4' C5' C6' 124.5(6)
C1' C6' C5' 119.4(5)
C1' C6' C7' 122.0(5)
C5' C6' C7' 118.3(5)
N1' C7' C6' 126.1(6)
C9' C8' C13' 119.9(4)
C9' C8' N1' 123.6(5)
C13' C8' N1' 116.3(4)
C8' C9' C10' 120.8(5)
C9' C10' C11' 118.6(4)
C9' C10' N3' 124.4(5)
C11' C10' N3' 116.9(4)
C12' C11' C10' 120.9(5)
C12' C11' N4' 123.7(5)
C10' C11' N4' 115.3(4)
C11' C12' C13' 120.4(5)
C12' C13' N2' 125.2(5)
C12' C13' C8' 119.1(4)
N2' C13' C8' 115.6(4)
N2' C14' C15' 126.1(6)
C16' C15' C20' 120.7(5)
C16' C15' C14' 115.8(5)
C20' C15' C14' 123.5(5)
C17' C16' C15' 123.0(5)
C16' C17' C18' 117.5(6)
C19' C18' C17' 118.5(5)
C18' C19' C20' 126.9(5)
C18' C19' N21 119.9(6)
C20' C19' N21 112.6(6)
O2' C20' C19' 121.8(5)
O2' C20' C15' 125.2(5)
C19' C20' C15' 112.9(5)
N3' C27' C26' 126.3(6)
O3' C21' C22' 119.8(4)
O3' C21' C26' 124.3(4)
C22' C21' C26' 115.4(4)
C23' C22' C21' 124.1(4)
C23' C22' Br3 118.1(4)
C21' C22' Br3 117.8(3)
C24' C23' C22' 119.4(6)
C25' C24' C23' 118.2(6)
C24' C25' C26' 122.4(6)
C25' C26' C21' 120.1(5)
C25' C26' C27' 115.1(5)
C21' C26' C27' 124.7(5)
N4' C28' C29' 124.7(6)
C30' C29' C34' 121.8(5)
C30' C29' C28' 115.6(5)
C34' C29' C28' 122.6(5)
C31' C30' C29' 122.8(6)
C30' C31' C32' 116.6(6)
C31' C32' C33' 121.4(6)
C32' C33' C34' 123.1(5)
C32' C33' N41 122.2(6)
C34' C33' N41 114.6(5)
O4' C34' C29' 126.5(5)
O4' C34' C33' 119.6(5)
C29' C34' C33' 113.8(5)
O2' Zn1' O1' 90.8(2)
O2' Zn1' O1A 105.2(3)
O1' Zn1' O1A 94.4(2)
O2' Zn1' N1' 148.8(3)
O1' Zn1' N1' 88.1(2)
O1A Zn1' N1' 105.9(2)
O2' Zn1' N2' 90.5(2)
O1' Zn1' N2' 157.8(3)
O1A Zn1' N2' 106.7(2)
N1' Zn1' N2' 79.5(2)
O3' Zn2' O4' 93.7(2)
O3' Zn2' O1B 103.1(3)
O4' Zn2' O1B 94.5(3)
O3' Zn2' N3' 91.3(2)
O4' Zn2' N3' 162.1(3)
O1B Zn2' N3' 101.0(3)
O3' Zn2' N4' 149.6(3)
O4' Zn2' N4' 88.4(2)
O1B Zn2' N4' 107.0(3)
N3' Zn2' N4' 78.7(2)
O1A C1A N1A 123.3(5)
C1A N1A C2A 119.6(4)
C1A N1A C3A 121.2(4)
C2A N1A C3A 118.6(4)
C1A O1A C1A' 99.3(2)
C1A O1A Zn1' 117.7(3)
C1A' O1A Zn1' 101.75(10)
C1A O1A Zn1 113.8(3)
C1A' O1A Zn1 108.92(9)
Zn1' O1A Zn1 7.36(8)
N1A' C1A' O1A 112.5
C1A' N1A' C3A' 121.1
C1A' N1A' C2A' 125.0
C3A' N1A' C2A' 113.1
O1B C1B N1B 123.5(5)
C1B N1B C2B 123.4(5)
C1B N1B C3B 119.9(5)
C2B N1B C3B 116.3(5)
C1B O1B C1B' 94.0(3)
C1B O1B Zn2' 117.5(3)
C1B' O1B Zn2' 113.43(10)
C1B O1B Zn2 117.0(3)
C1B' O1B Zn2 110.75(9)
Zn2' O1B Zn2 3.02(7)
N1B' C1B' O1B 124.3
C1B' N1B' C3B' 115.3
C1B' N1B' C2B' 112.8
C3B' N1B' C2B' 131.5
O1X C1X N1X 123.8(4)
C1X N1X C2X 123.4(4)
C1X N1X C3X 118.5(4)
C2X N1X C3X 118.0(4)
O1Y C1Y N1Y 124.8(5)
C1Y N1Y C3Y 124.3(4)
C1Y N1Y C2Y 118.6(4)
C3Y N1Y C2Y 117.0(5)

loop_
_geom_bond_atom_site_label_1
_geom_bond_atom_site_label_2
_geom_bond_distance
Br1 C2' 1.840(6)
N11 O12 1.248(7)
N11 O11 1.272(6)
N11 C2 1.469(6)
Br2 C19 1.885(3)
O21 N21 1.248(7)
O22 N21 1.208(7)
N21 C19' 1.449(7)
Br3 C22' 1.947(5)
N31 O32 1.208(7)
N31 O31 1.220(7)
N31 C22 1.436(7)
Br4 C33 1.7403(13)
N41 O41 1.252(7)
N41 O42 1.254(7)
N41 C33' 1.517(7)
N1 C7 1.281(6)
N1 C8 1.436(4)
N1 Zn1 2.085(4)
N2 C14 1.297(6)
N2 C13 1.414(4)
N2 Zn1 2.091(4)
O1 C1 1.326(5)
O1 Zn1 1.980(4)
O2 C20 1.325(4)
O2 Zn1 1.961(4)
N3 C27 1.302(6)
N3 C10 1.409(4)
N3 Zn2 2.094(4)
N4 C28 1.313(6)
N4 C11 1.415(5)
N4 Zn2 2.061(4)
O3 C21 1.348(5)
O3 Zn2 1.979(4)
O4 C34 1.294(4)
O4 Zn2 1.976(4)
C1 C2 1.3900
C1 C6 1.3900
C2 C3 1.3900
C3 C4 1.3900
C4 C5 1.3900
C5 C6 1.3900
C6 C7 1.456(5)
C8 C9 1.3900
C8 C13 1.3900
C9 C10 1.3900
C10 C11 1.3900
C11 C12 1.3900
C12 C13 1.3900
C14 C15 1.460(5)
C15 C16 1.3900
C15 C20 1.3900
C16 C17 1.3900
C17 C18 1.3900
C18 C19 1.3900
C19 C20 1.3900
C27 C26 1.428(5)
C21 C22 1.3900
C21 C26 1.3900
C22 C23 1.3900
C23 C24 1.3900
C24 C25 1.3900
C25 C26 1.3900
C28 C29 1.466(5)
C29 C30 1.3900
C29 C34 1.3900
C30 C31 1.3900
C31 C32 1.3900
C32 C33 1.3900
C33 C34 1.3900
Zn1 O1A 2.090(3)
Zn2 O1B 2.062(3)
N1' C7' 1.281(6)
N1' C8' 1.433(6)
N1' Zn1' 2.079(5)
N2' C14' 1.301(7)
N2' C13' 1.411(6)
N2' Zn1' 2.082(5)
O1' C1' 1.300(6)
O1' Zn1' 1.998(4)
O2' C20' 1.294(6)
O2' Zn1' 1.978(4)
N3' C27' 1.303(7)
N3' C10' 1.407(6)
N3' Zn2' 2.086(5)
N4' C28' 1.320(6)
N4' C11' 1.412(6)
N4' Zn2' 2.087(5)
O3' C21' 1.332(6)
O3' Zn2' 1.960(4)
O4' C34' 1.289(6)
O4' Zn2' 1.984(5)
C1' C6' 1.404(6)
C1' C2' 1.413(6)
C2' C3' 1.377(6)
C3' C4' 1.392(6)
C4' C5' 1.394(6)
C5' C6' 1.405(6)
C6' C7' 1.455(6)
C8' C9' 1.387(6)
C8' C13' 1.416(6)
C9' C10' 1.400(6)
C10' C11' 1.404(6)
C11' C12' 1.385(6)
C12' C13' 1.393(6)
C14' C15' 1.457(6)
C15' C16' 1.400(6)
C15' C20' 1.434(6)
C16' C17' 1.382(6)
C17' C18' 1.396(6)
C18' C19' 1.380(6)
C19' C20' 1.391(6)
C27' C26' 1.428(6)
C21' C22' 1.403(5)
C21' C26' 1.427(6)
C22' C23' 1.396(6)
C23' C24' 1.392(6)
C24' C25' 1.390(6)
C25' C26' 1.405(6)
C28' C29' 1.460(6)
C29' C30' 1.398(6)
C29' C34' 1.413(6)
C30' C31' 1.384(6)
C31' C32' 1.388(6)
C32' C33' 1.390(6)
C33' C34' 1.426(6)
Zn1' O1A 2.069(3)
Zn2' O1B 2.054(4)
C1A O1A 1.295(6)
C1A N1A 1.320(6)
C2A N1A 1.458(7)
C3A N1A 1.463(7)
O1A C1A' 1.5613
C1A' N1A' 1.3226
C2A' N1A' 1.4081
C3A' N1A' 1.3582
C1B O1B 1.288(6)
C1B N1B 1.305(7)
C2B N1B 1.450(8)
C3B N1B 1.461(8)
O1B C1B' 1.4245
C1B' N1B' 1.3409
C2B' N1B' 1.5525
C3B' N1B' 1.5221
C1X O1X 1.215(6)
C1X N1X 1.323(6)
C2X N1X 1.439(6)
C3X N1X 1.491(7)
C1Y O1Y 1.226(6)
C1Y N1Y 1.334(6)
C2Y N1Y 1.462(7)
C3Y N1Y 1.418(7)

loop_
_geom_torsion_atom_site_label_1
_geom_torsion_atom_site_label_2
_geom_torsion_atom_site_label_3
_geom_torsion_atom_site_label_4
_geom_torsion
Zn1 O1 C1 C2 176.0(4)
Zn1 O1 C1 C6 -10.0(7)
O1 C1 C2 C3 174.2(4)
C6 C1 C2 C3 0.0
O1 C1 C2 N11 -12.8(5)
C6 C1 C2 N11 173.0(5)
O12 N11 C2 C3 -56.3(9)
O11 N11 C2 C3 128.3(6)
O12 N11 C2 C1 130.7(6)
O11 N11 C2 C1 -44.7(9)
C1 C2 C3 C4 0.0
N11 C2 C3 C4 -172.9(5)
C2 C3 C4 C5 0.0
C3 C4 C5 C6 0.0
C4 C5 C6 C1 0.0
C4 C5 C6 C7 175.8(5)
O1 C1 C6 C5 -173.7(5)
C2 C1 C6 C5 0.0
O1 C1 C6 C7 10.9(6)
C2 C1 C6 C7 -175.4(5)
C8 N1 C7 C6 -178.2(5)
Zn1 N1 C7 C6 -2.5(10)
C5 C6 C7 N1 180.0(6)
C1 C6 C7 N1 -4.4(9)
C7 N1 C8 C9 -15.4(7)
Zn1 N1 C8 C9 168.4(2)
C7 N1 C8 C13 165.3(5)
Zn1 N1 C8 C13 -11.0(5)
C13 C8 C9 C10 0.0
N1 C8 C9 C10 -179.3(4)
C8 C9 C10 C11 0.0
C8 C9 C10 N3 -179.5(5)
C27 N3 C10 C9 -13.4(9)
Zn2 N3 C10 C9 165.6(2)
C27 N3 C10 C11 167.1(6)
Zn2 N3 C10 C11 -13.9(5)
C9 C10 C11 C12 0.0
N3 C10 C11 C12 179.5(5)
C9 C10 C11 N4 179.3(4)
N3 C10 C11 N4 -1.2(5)
C28 N4 C11 C12 11.7(9)
Zn2 N4 C11 C12 -164.6(2)
C28 N4 C11 C10 -167.5(6)
Zn2 N4 C11 C10 16.1(5)
C10 C11 C12 C13 0.0
N4 C11 C12 C13 -179.2(5)
C11 C12 C13 C8 0.0
C11 C12 C13 N2 -179.9(4)
C9 C8 C13 C12 0.0
N1 C8 C13 C12 179.4(4)
C9 C8 C13 N2 179.9(4)
N1 C8 C13 N2 -0.8(5)
C14 N2 C13 C12 15.1(8)
Zn1 N2 C13 C12 -168.0(2)
C14 N2 C13 C8 -164.8(5)
Zn1 N2 C13 C8 12.1(5)
C13 N2 C14 C15 178.1(5)
Zn1 N2 C14 C15 1.5(10)
N2 C14 C15 C16 170.1(6)
N2 C14 C15 C20 -12.4(9)
C20 C15 C16 C17 0.0
C14 C15 C16 C17 177.6(4)
C15 C16 C17 C18 0.0
C16 C17 C18 C19 0.0
C17 C18 C19 C20 0.0
C17 C18 C19 Br2 -175.2(3)
Zn1 O2 C20 C19 -164.4(3)
Zn1 O2 C20 C15 13.6(7)
C18 C19 C20 O2 178.1(5)
Br2 C19 C20 O2 -7.2(4)
C18 C19 C20 C15 0.0
Br2 C19 C20 C15 174.8(4)
C16 C15 C20 O2 -177.9(5)
C14 C15 C20 O2 4.8(6)
C16 C15 C20 C19 0.0
C14 C15 C20 C19 -177.3(5)
C10 N3 C27 C26 -179.2(7)
Zn2 N3 C27 C26 2.0(12)
Zn2 O3 C21 C22 171.2(4)
Zn2 O3 C21 C26 -1.2(7)
O3 C21 C22 C23 -172.6(4)
C26 C21 C22 C23 0.0
O3 C21 C22 N31 11.3(6)
C26 C21 C22 N31 -176.1(6)
O32 N31 C22 C23 56.7(10)
O31 N31 C22 C23 -130.7(9)
O32 N31 C22 C21 -127.2(8)
O31 N31 C22 C21 45.3(12)
C21 C22 C23 C24 0.0
N31 C22 C23 C24 176.0(5)
C22 C23 C24 C25 0.0
C23 C24 C25 C26 0.0
C24 C25 C26 C21 0.0
C24 C25 C26 C27 -175.4(5)
O3 C21 C26 C25 172.1(5)
C22 C21 C26 C25 0.0
O3 C21 C26 C27 -12.8(7)
C22 C21 C26 C27 175.1(6)
N3 C27 C26 C25 -172.5(7)
N3 C27 C26 C21 12.3(11)
C11 N4 C28 C29 -179.5(6)
Zn2 N4 C28 C29 -3.5(10)
N4 C28 C29 C30 178.8(6)
N4 C28 C29 C34 3.9(10)
C34 C29 C30 C31 0.0
C28 C29 C30 C31 -175.4(4)
C29 C30 C31 C32 0.0
C30 C31 C32 C33 0.0
C31 C32 C33 C34 0.0
C31 C32 C33 Br4 179.91(7)
Zn2 O4 C34 C33 -171.7(3)
Zn2 O4 C34 C29 9.7(7)
C32 C33 C34 O4 -178.6(3)
Br4 C33 C34 O4 1.5(3)
C32 C33 C34 C29 0.0
Br4 C33 C34 C29 -179.90(7)
C30 C29 C34 O4 178.5(3)
C28 C29 C34 O4 -6.9(5)
C30 C29 C34 C33 0.0
C28 C29 C34 C33 174.6(4)
C20 O2 Zn1 O1 -179.1(5)
C20 O2 Zn1 N1 -83.2(7)
C20 O2 Zn1 O1A 81.7(5)
C20 O2 Zn1 N2 -17.9(5)
C1 O1 Zn1 O2 154.1(6)
C1 O1 Zn1 N1 3.3(6)
C1 O1 Zn1 O1A -105.5(5)
C1 O1 Zn1 N2 50.5(10)
C7 N1 Zn1 O2 -94.6(7)
C8 N1 Zn1 O2 81.3(5)
C7 N1 Zn1 O1 2.9(6)
C8 N1 Zn1 O1 178.8(4)
C7 N1 Zn1 O1A 101.2(6)
C8 N1 Zn1 O1A -82.9(4)
C7 N1 Zn1 N2 -162.8(6)
C8 N1 Zn1 N2 13.2(4)
C14 N2 Zn1 O2 10.2(6)
C13 N2 Zn1 O2 -166.6(4)
C14 N2 Zn1 O1 114.6(7)
C13 N2 Zn1 O1 -62.2(8)
C14 N2 Zn1 N1 163.1(6)
C13 N2 Zn1 N1 -13.7(4)
C14 N2 Zn1 O1A -89.5(6)
C13 N2 Zn1 O1A 93.7(4)
C34 O4 Zn2 O3 -158.6(5)
C34 O4 Zn2 N4 -7.6(6)
C34 O4 Zn2 O1B 101.8(5)
C34 O4 Zn2 N3 -70.5(8)
C21 O3 Zn2 O4 169.8(6)
C21 O3 Zn2 N4 74.6(7)
C21 O3 Zn2 O1B -91.3(5)
C21 O3 Zn2 N3 10.4(6)
C28 N4 Zn2 O4 4.3(7)
C11 N4 Zn2 O4 -179.3(5)
C28 N4 Zn2 O3 99.3(7)
C11 N4 Zn2 O3 -84.3(6)
C28 N4 Zn2 O1B -95.4(6)
C11 N4 Zn2 O1B 80.9(4)
C28 N4 Zn2 N3 165.7(7)
C11 N4 Zn2 N3 -17.9(4)
C27 N3 Zn2 O4 -99.0(8)
C10 N3 Zn2 O4 82.1(7)
C27 N3 Zn2 O3 -10.5(7)
C10 N3 Zn2 O3 170.6(5)
C27 N3 Zn2 N4 -163.9(7)
C10 N3 Zn2 N4 17.1(4)
C27 N3 Zn2 O1B 88.7(7)
C10 N3 Zn2 O1B -90.2(4)
Zn1' O1' C1' C6' -0.5(14)
Zn1' O1' C1' C2' 177.0(6)
O1' C1' C2' C3' 174.9(9)
C6' C1' C2' C3' -7.3(13)
O1' C1' C2' Br1 0.8(11)
C6' C1' C2' Br1 178.5(6)
C1' C2' C3' C4' 4.6(14)
Br1 C2' C3' C4' 179.1(7)
C2' C3' C4' C5' 0.6(13)
C3' C4' C5' C6' -2.5(14)
O1' C1' C6' C5' -177.5(8)
C2' C1' C6' C5' 4.9(11)
O1' C1' C6' C7' -4.3(14)
C2' C1' C6' C7' 178.1(8)
C4' C5' C6' C1' -0.4(14)
C4' C5' C6' C7' -173.9(9)
C8' N1' C7' C6' 176.1(9)
Zn1' N1' C7' C6' -4.4(15)
C1' C6' C7' N1' 6.9(15)
C5' C6' C7' N1' -179.8(9)
C7' N1' C8' C9' -18.6(13)
Zn1' N1' C8' C9' 161.9(6)
C7' N1' C8' C13' 165.6(8)
Zn1' N1' C8' C13' -14.0(9)
C13' C8' C9' C10' -5.0(11)
N1' C8' C9' C10' 179.4(8)
C8' C9' C10' C11' 2.4(11)
C8' C9' C10' N3' -177.7(9)
C27' N3' C10' C9' -11.9(15)
Zn2' N3' C10' C9' 169.6(7)
C27' N3' C10' C11' 167.9(9)
Zn2' N3' C10' C11' -10.6(10)
C9' C10' C11' C12' 0.0(11)
N3' C10' C11' C12' -179.9(8)
C9' C10' C11' N4' 179.3(8)
N3' C10' C11' N4' -0.6(11)
C28' N4' C11' C12' 16.1(14)
Zn2' N4' C11' C12' -169.2(7)
C28' N4' C11' C10' -163.2(9)
Zn2' N4' C11' C10' 11.5(10)
C10' C11' C12' C13' 0.2(12)
N4' C11' C12' C13' -179.0(8)
C11' C12' C13' N2' -178.2(8)
C11' C12' C13' C8' -2.7(12)
C14' N2' C13' C12' 5.8(14)
Zn1' N2' C13' C12' -165.8(7)
C14' N2' C13' C8' -169.9(9)
Zn1' N2' C13' C8' 18.5(9)
C9' C8' C13' C12' 5.0(11)
N1' C8' C13' C12' -179.0(8)
C9' C8' C13' N2' -179.0(8)
N1' C8' C13' N2' -3.0(11)
C13' N2' C14' C15' 179.0(9)
Zn1' N2' C14' C15' -10.4(14)
N2' C14' C15' C16' 177.0(9)
N2' C14' C15' C20' -4.8(15)
C20' C15' C16' C17' 4.3(13)
C14' C15' C16' C17' -177.4(8)
C15' C16' C17' C18' -5.1(13)
C16' C17' C18' C19' 0.1(12)
C17' C18' C19' C20' 6.4(13)
C17' C18' C19' N21 177.0(8)
O22 N21 C19' C18' -58.3(15)
O21 N21 C19' C18' 125.3(11)
O22 N21 C19' C20' 113.6(12)
O21 N21 C19' C20' -62.8(12)
Zn1' O2' C20' C19' -167.2(6)
Zn1' O2' C20' C15' 10.7(13)
C18' C19' C20' O2' 171.2(9)
N21 C19' C20' O2' 0.0(12)
C18' C19' C20' C15' -7.0(12)
N21 C19' C20' C15' -178.2(7)
C16' C15' C20' O2' -176.6(9)
C14' C15' C20' O2' 5.3(14)
C16' C15' C20' C19' 1.5(11)
C14' C15' C20' C19' -176.6(8)
C10' N3' C27' C26' -175.8(10)
Zn2' N3' C27' C26' 2.6(16)
Zn2' O3' C21' C22' 162.6(4)
Zn2' O3' C21' C26' -26.0(10)
O3' C21' C22' C23' 178.4(6)
C26' C21' C22' C23' 6.2(5)
O3' C21' C22' Br3 -1.6(6)
C26' C21' C22' Br3 -173.8(5)
C21' C22' C23' C24' -2.5(7)
Br3 C22' C23' C24' 177.5(6)
C22' C23' C24' C25' -1.2(11)
C23' C24' C25' C26' 0.8(13)
C24' C25' C26' C21' 3.2(13)
C24' C25' C26' C27' 179.3(9)
O3' C21' C26' C25' -178.2(8)
C22' C21' C26' C25' -6.4(9)
O3' C21' C26' C27' 6.2(13)
C22' C21' C26' C27' 177.9(8)
N3' C27' C26' C25' -169.8(10)
N3' C27' C26' C21' 6.1(17)
C11' N4' C28' C29' 179.9(9)
Zn2' N4' C28' C29' 6.0(15)
N4' C28' C29' C30' -178.5(9)
N4' C28' C29' C34' 0.9(15)
C34' C29' C30' C31' -0.6(14)
C28' C29' C30' C31' 178.7(9)
C29' C30' C31' C32' 4.2(14)
C30' C31' C32' C33' -1.9(14)
C31' C32' C33' C34' -4.2(14)
C31' C32' C33' N41 175.6(9)
O41 N41 C33' C32' -135.8(11)
O42 N41 C33' C32' 48.1(14)
O41 N41 C33' C34' 44.0(14)
O42 N41 C33' C34' -132.2(10)
Zn2' O4' C34' C29' 3.3(15)
Zn2' O4' C34' C33' -178.4(7)
C30' C29' C34' O4' 173.4(9)
C28' C29' C34' O4' -5.9(15)
C30' C29' C34' C33' -5.0(12)
C28' C29' C34' C33' 175.7(8)
C32' C33' C34' O4' -171.2(9)
N41 C33' C34' O4' 9.1(12)
C32' C33' C34' C29' 7.4(13)
N41 C33' C34' C29' -172.4(8)
C20' O2' Zn1' O1' -176.5(8)
C20' O2' Zn1' O1A 88.7(8)
C20' O2' Zn1' N1' -89.0(9)
C20' O2' Zn1' N2' -18.7(8)
C1' O1' Zn1' O2' 151.1(8)
C1' O1' Zn1' O1A -103.5(8)
C1' O1' Zn1' N1' 2.3(8)
C1' O1' Zn1' N2' 58.0(12)
C7' N1' Zn1' O2' -88.2(9)
C8' N1' Zn1' O2' 91.3(7)
C7' N1' Zn1' O1' 0.1(9)
C8' N1' Zn1' O1' 179.7(6)
C7' N1' Zn1' O1A 94.1(8)
C8' N1' Zn1' O1A -86.4(6)
C7' N1' Zn1' N2' -161.4(9)
C8' N1' Zn1' N2' 18.2(6)
C14' N2' Zn1' O2' 18.1(8)
C13' N2' Zn1' O2' -170.3(6)
C14' N2' Zn1' O1' 111.3(9)
C13' N2' Zn1' O1' -77.1(9)
C14' N2' Zn1' O1A -88.0(8)
C13' N2' Zn1' O1A 83.6(6)
C14' N2' Zn1' N1' 168.4(8)
C13' N2' Zn1' N1' -20.0(6)
C21' O3' Zn2' O4' -171.1(6)
C21' O3' Zn2' O1B -75.6(6)
C21' O3' Zn2' N3' 26.0(7)
C21' O3' Zn2' N4' 95.8(8)
C34' O4' Zn2' O3' -147.6(9)
C34' O4' Zn2' O1B 109.0(9)
C34' O4' Zn2' N3' -41.5(15)
C34' O4' Zn2' N4' 2.1(9)
C27' N3' Zn2' O3' -14.9(9)
C10' N3' Zn2' O3' 163.7(7)
C27' N3' Zn2' O4' -121.3(10)
C10' N3' Zn2' O4' 57.3(13)
C27' N3' Zn2' O1B 88.8(9)
C10' N3' Zn2' O1B -92.7(6)
C27' N3' Zn2' N4' -165.9(9)
C10' N3' Zn2' N4' 12.7(6)
C28' N4' Zn2' O3' 88.1(10)
C11' N4' Zn2' O3' -86.1(8)
C28' N4' Zn2' O4' -6.4(9)
C11' N4' Zn2' O4' 179.4(7)
C28' N4' Zn2' O1B -100.6(9)
C11' N4' Zn2' O1B 85.2(6)
C28' N4' Zn2' N3' 161.1(9)
C11' N4' Zn2' N3' -13.1(6)
O1A C1A N1A C2A -177.1(4)
O1A C1A N1A C3A -5.8(7)
N1A C1A O1A C1A' -69.2(5)
N1A C1A O1A Zn1' -177.7(4)
N1A C1A O1A Zn1 175.3(4)
O2' Zn1' O1A C1A 92.4(4)
O1' Zn1' O1A C1A 0.4(4)
N1' Zn1' O1A C1A -88.9(3)
N2' Zn1' O1A C1A -172.4(3)
O2' Zn1' O1A C1A' -14.76(18)
O1' Zn1' O1A C1A' -106.76(16)
N1' Zn1' O1A C1A' 164.01(14)
N2' Zn1' O1A C1A' 80.44(15)
O2' Zn1' O1A Zn1 152.5(5)
O1' Zn1' O1A Zn1 60.5(4)
N1' Zn1' O1A Zn1 -28.8(4)
N2' Zn1' O1A Zn1 -112.3(5)
O2 Zn1 O1A C1A 98.3(3)
O1 Zn1 O1A C1A 1.9(3)
N1 Zn1 O1A C1A -89.5(3)
N2 Zn1 O1A C1A -170.3(3)
O2 Zn1 O1A C1A' -11.47(14)
O1 Zn1 O1A C1A' -107.83(14)
N1 Zn1 O1A C1A' 160.78(12)
N2 Zn1 O1A C1A' 80.03(12)
O2 Zn1 O1A Zn1' -24.7(4)
O1 Zn1 O1A Zn1' -121.0(5)
N1 Zn1 O1A Zn1' 147.6(5)
N2 Zn1 O1A Zn1' 66.8(4)
C1A O1A C1A' N1A' 65.1(3)
Zn1' O1A C1A' N1A' -173.87(9)
Zn1 O1A C1A' N1A' -175.58(9)
O1A C1A' N1A' C3A' -173.1
O1A C1A' N1A' C2A' -4.2
O1B C1B N1B C2B 3.7(8)
O1B C1B N1B C3B 176.3(5)
N1B C1B O1B C1B' 65.0(5)
N1B C1B O1B Zn2' -175.9(4)
N1B C1B O1B Zn2 -179.2(4)
O3' Zn2' O1B C1B -95.8(4)
O4' Zn2' O1B C1B -1.0(4)
N3' Zn2' O1B C1B 170.1(3)
N4' Zn2' O1B C1B 88.7(4)
O3' Zn2' O1B C1B' 12.3(2)
O4' Zn2' O1B C1B' 107.16(17)
N3' Zn2' O1B C1B' -81.70(15)
N4' Zn2' O1B C1B' -163.17(15)
O3' Zn2' O1B Zn2 -15.1(14)
O4' Zn2' O1B Zn2 79.8(15)
N3' Zn2' O1B Zn2 -109.1(15)
N4' Zn2' O1B Zn2 169.5(16)
O4 Zn2 O1B C1B -3.4(3)
O3 Zn2 O1B C1B -95.8(3)
N4 Zn2 O1B C1B 91.4(3)
N3 Zn2 O1B C1B 173.9(3)
O4 Zn2 O1B C1B' 102.68(13)
O3 Zn2 O1B C1B' 10.24(15)
N4 Zn2 O1B C1B' -162.53(13)
N3 Zn2 O1B C1B' -80.05(12)
O4 Zn2 O1B Zn2' -104.1(15)
O3 Zn2 O1B Zn2' 163.4(15)
N4 Zn2 O1B Zn2' -9.3(15)
N3 Zn2 O1B Zn2' 73.1(15)
C1B O1B C1B' N1B' -67.2(3)
Zn2' O1B C1B' N1B' 170.49(11)
Zn2 O1B C1B' N1B' 171.97(9)
O1B C1B' N1B' C3B' 177.9
O1B C1B' N1B' C2B' -8.3
O1X C1X N1X C2X -1.2(8)
O1X C1X N1X C3X 174.3(5)
O1Y C1Y N1Y C3Y 179.0(5)
O1Y C1Y N1Y C2Y 1.0(8)
